data_7043274
loop_
_publ_author_name
'Karmakar, Anirban'
'R\'ubio, Guilherme M. D. M.'
'Paul, Anup'
'Guedes da Silva, M. F\'atima C.'
'Mahmudov, Kamran T.'
'Guseinov, Firudin I.'
'Carabineiro, S\'onia A.C.'
'Pombeiro, Armando J. L.'

_publ_section_title
;
 Lanthanide Metal Organic Frameworks based on dicarboxyl-functionalized
 arylhydrazone of barbituric acid: Syntheses, Structures, Luminescence and
 Catalytic Aldehydes Cyanosilylation
;
_journal_name_full 'Dalton Trans.'
_journal_paper_doi 10.1039/C7DT01056G
_journal_year 2017
_chemical_formula_sum 'C21 H27 Ce N8 O13'
_chemical_formula_weight 739.62
_space_group_crystal_system triclinic
_space_group_IT_number 2
_space_group_name_Hall '-P 1'
_space_group_name_H-M_alt 'P -1'
_symmetry_space_group_name_Hall '-P 1'
_symmetry_space_group_name_H-M 'P -1'
_atom_sites_solution_hydrogens geom
_audit_creation_method SHELXL-2014/6
_audit_update_record
;
2017-03-22 deposited with the CCDC.
2017-04-13 downloaded from the CCDC.
;
_cell_angle_alpha 83.8450(10)
_cell_angle_beta 68.087(2)
_cell_angle_gamma 63.8570(10)
_cell_formula_units_Z 2
_cell_length_a 11.0424(3)
_cell_length_b 11.1343(3)
_cell_length_c 14.1570(4)
_cell_measurement_reflns_used 9110
_cell_measurement_temperature 296(2)
_cell_measurement_theta_max 26.33
_cell_measurement_theta_min 2.34
_cell_volume 1446.21(7)
_computing_cell_refinement 'Bruker SAINT'
_computing_data_collection 'Bruker APEX2'
_computing_data_reduction 'Bruker SAINT'
_computing_molecular_graphics 'Mercury CSD 3.5.1, 2008'
_computing_publication_material 'WinGX publication routines (Farrugia, 1999)'
_computing_structure_refinement 'SHELXL-2014/6 (Sheldrick, 2014)'
_computing_structure_solution 'SIR97 (Giacovazzo et al, 1999)'
_diffrn_ambient_temperature 296(2)
_diffrn_measured_fraction_theta_full 0.998
_diffrn_measured_fraction_theta_max 0.997
_diffrn_measurement_device_type 'Bruker APEX-II CCD'
_diffrn_measurement_method '\f and \w scans'
_diffrn_radiation_type MoK\a
_diffrn_radiation_wavelength 0.71073
_diffrn_reflns_av_R_equivalents 0.0331
_diffrn_reflns_av_unetI/netI 0.0306
_diffrn_reflns_Laue_measured_fraction_full 0.998
_diffrn_reflns_Laue_measured_fraction_max 0.997
_diffrn_reflns_limit_h_max 13
_diffrn_reflns_limit_h_min -13
_diffrn_reflns_limit_k_max 13
_diffrn_reflns_limit_k_min -13
_diffrn_reflns_limit_l_max 17
_diffrn_reflns_limit_l_min -17
_diffrn_reflns_number 20269
_diffrn_reflns_point_group_measured_fraction_full 0.998
_diffrn_reflns_point_group_measured_fraction_max 0.997
_diffrn_reflns_theta_full 25.242
_diffrn_reflns_theta_max 26.373
_diffrn_reflns_theta_min 2.340
_diffrn_source 'fine-focus sealed tube'
_exptl_absorpt_coefficient_mu 1.651
_exptl_absorpt_correction_T_max 0.7
_exptl_absorpt_correction_T_min 0.6
_exptl_absorpt_correction_type multi-scan
_exptl_absorpt_process_details SADABS
_exptl_crystal_colour Yellow
_exptl_crystal_density_diffrn 1.698
_exptl_crystal_description Block
_exptl_crystal_F_000 742
_exptl_crystal_size_max 0.310
_exptl_crystal_size_mid 0.250
_exptl_crystal_size_min 0.180
_refine_diff_density_max 0.829
_refine_diff_density_min -0.392
_refine_diff_density_rms 0.108
_refine_ls_extinction_method none
_refine_ls_goodness_of_fit_ref 1.021
_refine_ls_hydrogen_treatment constr
_refine_ls_matrix_type full
_refine_ls_number_parameters 394
_refine_ls_number_reflns 5897
_refine_ls_number_restraints 2
_refine_ls_restrained_S_all 1.021
_refine_ls_R_factor_all 0.0342
_refine_ls_R_factor_gt 0.0264
_refine_ls_shift/su_max 0.001
_refine_ls_shift/su_mean 0.000
_refine_ls_structure_factor_coef Fsqd
_refine_ls_weighting_details 'w=1/[\s^2^(Fo^2^)+(0.0398P)^2^+0.2092P] where P=(Fo^2^+2Fc^2^)/3'
_refine_ls_weighting_scheme calc
_refine_ls_wR_factor_gt 0.0615
_refine_ls_wR_factor_ref 0.0645
_reflns_Friedel_coverage 0.000
_reflns_number_gt 5190
_reflns_number_total 5897
_reflns_threshold_expression 'I > 2\s(I)'
_cod_data_source_file c7dt01056g2.cif
_cod_data_source_block 2
_cod_database_code 7043274
_shelx_space_group_comment
;
The symmetry employed for this shelxl refinement is uniquely defined
by the following loop, which should always be used as a source of
symmetry information in preference to the above space-group names.
They are only intended as comments.
;
_shelx_estimated_absorpt_t_min 0.629
_shelx_estimated_absorpt_t_max 0.755
_shelxl_version_number 2014/6

loop_
_space_group_symop_operation_xyz
'x, y, z'
'-x, -y, -z'

loop_
_atom_site_label
_atom_site_type_symbol
_atom_site_fract_x
_atom_site_fract_y
_atom_site_fract_z
_atom_site_U_iso_or_equiv
_atom_site_adp_type
_atom_site_occupancy
_atom_site_site_symmetry_order
_atom_site_calc_flag
_atom_site_refinement_flags_posn
_atom_site_refinement_flags_adp
Ce1 Ce 0.27888(2) 0.38114(2) 0.36820(2) 0.02250(6) Uani 1 1 d . .
O2 O -0.1469(2) 0.4078(2) 0.52757(15) 0.0329(5) Uani 1 1 d . .
O4 O -0.44826(19) 0.2331(2) 0.29745(15) 0.0342(5) Uani 1 1 d . .
O3 O -0.5230(2) 0.3926(2) 0.41314(18) 0.0471(6) Uani 1 1 d . .
C5 C -0.4230(3) 0.3015(3) 0.3477(2) 0.0281(6) Uani 1 1 d . .
O13 O 1.1189(3) 0.3055(3) 0.0395(2) 0.0563(7) Uani 1 1 d . .
O6 O 0.6702(2) -0.2867(2) -0.19057(15) 0.0376(5) Uani 1 1 d . .
O10 O 0.1883(3) 0.5705(3) 0.2512(2) 0.0606(7) Uani 1 1 d . .
O12 O 0.3129(5) 0.6642(4) 0.1417(3) 0.1167(14) Uani 1 1 d . .
O11 O 0.4091(3) 0.5070(3) 0.2318(3) 0.0765(9) Uani 1 1 d . .
O1 O 0.0456(2) 0.3995(2) 0.39487(17) 0.0390(5) Uani 1 1 d . .
N1 N 0.0950(2) 0.0582(2) 0.14839(17) 0.0254(5) Uani 1 1 d . .
H1N H 0.0727 0.0337 0.1041 0.030 Uiso 1 1 calc R U
N2 N 0.2298(2) 0.0093(2) 0.13948(16) 0.0236(5) Uani 1 1 d . .
O7 O 0.1854(2) -0.0648(2) -0.02979(16) 0.0418(5) Uani 1 1 d . .
O5 O 0.5137(2) -0.0996(2) 0.12385(15) 0.0401(5) Uani 1 1 d . .
N7 N 0.3049(4) 0.5825(3) 0.2069(3) 0.0628(9) Uani 1 1 d . .
C1 C -0.0633(3) 0.3762(2) 0.4367(2) 0.0234(5) Uani 1 1 d . .
C2 C -0.0958(3) 0.3057(2) 0.37098(19) 0.0210(5) Uani 1 1 d . .
C7 C -0.0154(3) 0.1515(3) 0.23057(19) 0.0222(5) Uani 1 1 d . .
C9 C 0.3321(3) -0.0701(3) 0.05902(19) 0.0227(5) Uani 1 1 d . .
N3 N 0.4279(2) -0.1785(2) -0.10732(18) 0.0325(6) Uani 1 1 d . .
H3N H 0.4149 -0.1981 -0.1588 0.039 Uiso 1 1 calc R U
C21 C 0.8421(5) 0.3846(5) 0.0372(4) 0.0807(14) Uani 1 1 d . .
H21A H 0.8151 0.4483 -0.0112 0.121 Uiso 1 1 calc R U
H21B H 0.7627 0.3636 0.0765 0.121 Uiso 1 1 calc R U
H21C H 0.9248 0.3043 0.0015 0.121 Uiso 1 1 calc R U
N8 N 0.8771(3) 0.4405(3) 0.1035(3) 0.0545(8) Uani 1 1 d . .
C20 C 0.7584(5) 0.5521(5) 0.1747(4) 0.0868(16) Uani 1 1 d . .
H20A H 0.7943 0.5790 0.2168 0.130 Uiso 1 1 calc R U
H20B H 0.6852 0.5246 0.2169 0.130 Uiso 1 1 calc R U
H20C H 0.7174 0.6261 0.1372 0.130 Uiso 1 1 calc R U
C19 C 1.0118(4) 0.3964(4) 0.0987(3) 0.0536(9) Uani 1 1 d . .
H19 H 1.0269 0.4378 0.1441 0.064 Uiso 1 1 calc R U
C4 C -0.2694(3) 0.2713(3) 0.3278(2) 0.0230(5) Uani 1 1 d . .
O9 O 0.2422(3) 0.3194(3) 0.54643(18) 0.0517(6) Uani 1 1 d . .
C16 C 0.1645(4) 0.2903(3) 0.6221(3) 0.0448(8) Uani 1 1 d . .
H16 H 0.0653 0.3338 0.6359 0.054 Uiso 1 1 calc R U
N6 N 0.2076(4) 0.2035(3) 0.6855(3) 0.0624(9) Uani 1 1 d . .
C17 C 0.3590(6) 0.1304(6) 0.6684(5) 0.114(2) Uani 1 1 d . .
H17A H 0.3968 0.0456 0.6325 0.171 Uiso 1 1 calc R U
H17B H 0.3718 0.1157 0.7328 0.171 Uiso 1 1 calc R U
H17C H 0.4096 0.1809 0.6285 0.171 Uiso 1 1 calc R U
C8 C 0.0160(3) 0.2168(2) 0.29009(19) 0.0221(5) Uani 1 1 d . .
H8 H 0.1113 0.2010 0.2758 0.027 Uiso 1 1 calc R U
C10 C 0.3063(3) -0.1028(3) -0.0264(2) 0.0286(6) Uani 1 1 d . .
C11 C 0.5673(3) -0.2252(3) -0.1131(2) 0.0265(6) Uani 1 1 d . .
N4 N 0.5879(2) -0.2015(2) -0.02956(16) 0.0261(5) Uani 1 1 d . .
H4N H 0.6753 -0.2390 -0.0307 0.031 Uiso 1 1 calc R U
C12 C 0.4808(3) -0.1224(3) 0.0573(2) 0.0253(5) Uani 1 1 d . .
C6 C -0.1574(3) 0.1794(3) 0.24775(19) 0.0237(5) Uani 1 1 d . .
H6 H -0.1780 0.1373 0.2064 0.028 Uiso 1 1 calc R U
C3 C -0.2388(3) 0.3330(3) 0.3901(2) 0.0227(5) Uani 1 1 d . .
H3 H -0.3136 0.3924 0.4444 0.027 Uiso 1 1 calc R U
O8 O 0.2972(3) 0.1480(2) 0.38553(19) 0.0506(6) Uani 1 1 d . .
C13 C 0.3122(3) 0.0438(3) 0.3510(3) 0.0405(7) Uani 1 1 d . .
H13 H 0.3635 0.0211 0.2815 0.049 Uiso 1 1 calc R U
N5 N 0.2610(4) -0.0373(3) 0.4052(2) 0.0608(9) Uani 1 1 d . U
C14 C 0.2882(7) -0.1625(5) 0.3611(4) 0.107(2) Uani 1 1 d . U
H14A H 0.1976 -0.1647 0.3734 0.161 Uiso 1 1 calc R U
H14B H 0.3444 -0.2361 0.3917 0.161 Uiso 1 1 calc R U
H14C H 0.3406 -0.1695 0.2889 0.161 Uiso 1 1 calc R U
C15 C 0.1759(8) -0.0020(6) 0.5136(4) 0.127(3) Uani 1 1 d . U
H15A H 0.2391 -0.0150 0.5494 0.190 Uiso 1 1 calc R U
H15B H 0.1265 -0.0579 0.5396 0.190 Uiso 1 1 calc R U
H15C H 0.1062 0.0903 0.5234 0.190 Uiso 1 1 calc R U
C18 C 0.1068(7) 0.1777(6) 0.7772(5) 0.129(3) Uani 1 1 d . .
H18A H 0.1280 0.1858 0.8354 0.193 Uiso 1 1 calc R U
H18B H 0.1166 0.0887 0.7702 0.193 Uiso 1 1 calc R U
H18C H 0.0094 0.2416 0.7862 0.193 Uiso 1 1 calc R U

loop_
_atom_site_aniso_label
_atom_site_aniso_U_11
_atom_site_aniso_U_22
_atom_site_aniso_U_33
_atom_site_aniso_U_23
_atom_site_aniso_U_13
_atom_site_aniso_U_12
Ce1 0.01207(8) 0.03180(9) 0.02194(9) -0.01116(6) -0.00183(6) -0.00882(6)
O2 0.0260(10) 0.0412(11) 0.0290(11) -0.0164(9) -0.0034(8) -0.0139(9)
O4 0.0182(10) 0.0491(12) 0.0352(11) -0.0187(9) -0.0067(8) -0.0124(9)
O3 0.0165(10) 0.0693(15) 0.0492(14) -0.0382(12) -0.0028(9) -0.0114(10)
C5 0.0171(13) 0.0423(16) 0.0257(14) -0.0104(12) -0.0065(11) -0.0118(12)
O13 0.0399(14) 0.0605(16) 0.0577(16) 0.0114(13) -0.0142(13) -0.0172(13)
O6 0.0219(10) 0.0519(13) 0.0294(11) -0.0206(9) 0.0006(8) -0.0109(9)
O10 0.0539(16) 0.0574(16) 0.0534(16) 0.0051(13) -0.0167(13) -0.0123(13)
O12 0.170(4) 0.105(3) 0.109(3) 0.064(3) -0.063(3) -0.091(3)
O11 0.070(2) 0.101(2) 0.089(2) 0.0378(19) -0.0375(18) -0.0621(19)
O1 0.0191(10) 0.0504(13) 0.0471(13) -0.0242(10) -0.0025(9) -0.0167(9)
N1 0.0181(11) 0.0322(12) 0.0231(11) -0.0128(9) -0.0032(9) -0.0088(9)
N2 0.0170(11) 0.0272(11) 0.0221(11) -0.0061(9) -0.0030(9) -0.0074(9)
O7 0.0203(10) 0.0609(14) 0.0375(12) -0.0243(10) -0.0082(9) -0.0077(10)
O5 0.0257(11) 0.0576(14) 0.0281(11) -0.0173(10) -0.0101(9) -0.0059(10)
N7 0.089(3) 0.0523(19) 0.057(2) 0.0105(16) -0.025(2) -0.042(2)
C1 0.0121(12) 0.0243(13) 0.0317(14) -0.0110(11) -0.0070(11) -0.0040(10)
C2 0.0145(12) 0.0252(12) 0.0222(12) -0.0049(10) -0.0052(10) -0.0077(10)
C7 0.0170(12) 0.0260(13) 0.0197(12) -0.0056(10) -0.0036(10) -0.0072(10)
C9 0.0198(13) 0.0252(13) 0.0197(12) -0.0074(10) -0.0043(10) -0.0072(10)
N3 0.0208(12) 0.0462(14) 0.0252(12) -0.0176(11) -0.0050(10) -0.0084(11)
C21 0.078(3) 0.092(3) 0.089(4) 0.024(3) -0.043(3) -0.046(3)
N8 0.0435(17) 0.0498(17) 0.062(2) 0.0139(15) -0.0171(15) -0.0173(14)
C20 0.072(3) 0.064(3) 0.081(3) 0.009(2) -0.006(3) -0.012(2)
C19 0.063(3) 0.054(2) 0.054(2) 0.0199(19) -0.025(2) -0.035(2)
C4 0.0154(12) 0.0301(13) 0.0230(13) -0.0062(11) -0.0058(10) -0.0086(11)
O9 0.0530(15) 0.0657(16) 0.0336(13) 0.0009(11) -0.0154(11) -0.0232(13)
C16 0.0432(19) 0.0386(17) 0.0401(19) 0.0000(15) -0.0152(16) -0.0065(15)
N6 0.072(2) 0.0462(17) 0.053(2) 0.0065(15) -0.0298(18) -0.0069(16)
C17 0.087(4) 0.104(4) 0.123(5) 0.008(4) -0.070(4) 0.008(3)
C8 0.0126(12) 0.0259(13) 0.0248(13) -0.0071(10) -0.0038(10) -0.0063(10)
C10 0.0206(14) 0.0354(15) 0.0251(14) -0.0104(11) -0.0036(11) -0.0094(12)
C11 0.0201(13) 0.0305(14) 0.0251(14) -0.0091(11) -0.0027(11) -0.0098(11)
N4 0.0157(11) 0.0328(12) 0.0232(11) -0.0106(9) -0.0034(9) -0.0052(9)
C12 0.0220(13) 0.0281(13) 0.0210(13) -0.0052(10) -0.0052(11) -0.0075(11)
C6 0.0187(13) 0.0319(14) 0.0221(13) -0.0066(11) -0.0068(10) -0.0110(11)
C3 0.0125(12) 0.0275(13) 0.0236(13) -0.0081(10) -0.0031(10) -0.0055(10)
O8 0.0637(16) 0.0387(13) 0.0583(16) 0.0021(11) -0.0278(13) -0.0248(12)
C13 0.0428(19) 0.0363(17) 0.0400(18) 0.0007(14) -0.0191(15) -0.0114(14)
N5 0.107(3) 0.0490(17) 0.0365(14) 0.0059(13) -0.0223(16) -0.0464(19)
C14 0.193(7) 0.075(3) 0.065(3) -0.008(2) -0.019(4) -0.088(4)
C15 0.231(8) 0.109(4) 0.0401(19) -0.001(2) 0.002(3) -0.114(5)
C18 0.148(6) 0.083(4) 0.086(4) 0.043(3) -0.007(4) -0.028(4)

loop_
_atom_type_symbol
_atom_type_description
_atom_type_scat_dispersion_real
_atom_type_scat_dispersion_imag
_atom_type_scat_source
C C 0.0033 0.0016 'International Tables Vol C Tables 4.2.6.8 and 6.1.1.4'
H H 0.0000 0.0000 'International Tables Vol C Tables 4.2.6.8 and 6.1.1.4'
N N 0.0061 0.0033 'International Tables Vol C Tables 4.2.6.8 and 6.1.1.4'
O O 0.0106 0.0060 'International Tables Vol C Tables 4.2.6.8 and 6.1.1.4'
Ce Ce -0.2486 2.6331 'International Tables Vol C Tables 4.2.6.8 and 6.1.1.4'

loop_
_geom_angle_atom_site_label_1
_geom_angle_atom_site_label_2
_geom_angle_atom_site_label_3
_geom_angle
_geom_angle_site_symmetry_1
_geom_angle_site_symmetry_3
O1 Ce1 O2 85.09(6) . 2_566
O1 Ce1 O9 88.61(8) . .
O2 Ce1 O9 74.10(8) 2_566 .
O1 Ce1 O8 73.44(8) . .
O2 Ce1 O8 137.84(7) 2_566 .
O9 Ce1 O8 69.63(8) . .
O1 Ce1 O3 157.50(7) . 1_655
O2 Ce1 O3 78.18(6) 2_566 1_655
O9 Ce1 O3 72.48(8) . 1_655
O8 Ce1 O3 109.64(8) . 1_655
O1 Ce1 O4 146.05(6) . 1_655
O2 Ce1 O4 128.47(6) 2_566 1_655
O9 Ce1 O4 95.59(8) . 1_655
O8 Ce1 O4 76.56(7) . 1_655
O3 Ce1 O4 51.07(6) 1_655 1_655
O1 Ce1 O6 80.39(7) . 2_655
O2 Ce1 O6 140.27(7) 2_566 2_655
O9 Ce1 O6 141.51(8) . 2_655
O8 Ce1 O6 71.88(8) . 2_655
O3 Ce1 O6 122.03(6) 1_655 2_655
O4 Ce1 O6 75.48(6) 1_655 2_655
O1 Ce1 O10 76.98(9) . .
O2 Ce1 O10 73.15(8) 2_566 .
O9 Ce1 O10 145.12(8) . .
O8 Ce1 O10 132.87(9) . .
O3 Ce1 O10 111.70(9) 1_655 .
O4 Ce1 O10 114.13(8) 1_655 .
O6 Ce1 O10 67.62(8) 2_655 .
O1 Ce1 O11 124.54(9) . .
O2 Ce1 O11 85.38(9) 2_566 .
O9 Ce1 O11 139.53(10) . .
O8 Ce1 O11 136.65(10) . .
O3 Ce1 O11 69.33(9) 1_655 .
O4 Ce1 O11 70.34(9) 1_655 .
O6 Ce1 O11 73.30(9) 2_655 .
O10 Ce1 O11 48.04(9) . .
O1 Ce1 C5 167.99(8) . 1_655
O2 Ce1 C5 102.81(7) 2_566 1_655
O9 Ce1 C5 84.96(8) . 1_655
O8 Ce1 C5 94.78(8) . 1_655
O3 Ce1 C5 25.33(7) 1_655 1_655
O4 Ce1 C5 25.85(7) 1_655 1_655
O6 Ce1 C5 98.45(7) 2_655 1_655
O10 Ce1 C5 113.79(9) . 1_655
O11 Ce1 C5 65.78(9) . 1_655
C1 O2 Ce1 132.66(18) . 2_566
C5 O4 Ce1 92.97(15) . 1_455
C5 O3 Ce1 93.69(16) . 1_455
O3 C5 O4 121.7(2) . .
O3 C5 C4 119.4(2) . .
O4 C5 C4 118.9(2) . .
O3 C5 Ce1 60.98(14) . 1_455
O4 C5 Ce1 61.18(13) . 1_455
C4 C5 Ce1 173.5(2) . 1_455
C11 O6 Ce1 139.72(18) . 2_655
N7 O10 Ce1 97.7(2) . .
N7 O11 Ce1 97.8(2) . .
C1 O1 Ce1 155.7(2) . .
N2 N1 C7 120.4(2) . .
N2 N1 H1N 119.8 . .
C7 N1 H1N 119.8 . .
N1 N2 C9 119.7(2) . .
O12 N7 O11 122.7(4) . .
O12 N7 O10 120.8(4) . .
O11 N7 O10 116.5(3) . .
O2 C1 O1 125.3(2) . .
O2 C1 C2 117.8(2) . .
O1 C1 C2 116.9(2) . .
C8 C2 C3 120.2(2) . .
C8 C2 C1 120.2(2) . .
C3 C2 C1 119.6(2) . .
C6 C7 C8 120.7(2) . .
C6 C7 N1 117.6(2) . .
C8 C7 N1 121.7(2) . .
N2 C9 C10 124.2(2) . .
N2 C9 C12 115.5(2) . .
C10 C9 C12 120.3(2) . .
C11 N3 C10 125.7(2) . .
C11 N3 H3N 117.1 . .
C10 N3 H3N 117.1 . .
N8 C21 H21A 109.5 . .
N8 C21 H21B 109.5 . .
H21A C21 H21B 109.5 . .
N8 C21 H21C 109.5 . .
H21A C21 H21C 109.5 . .
H21B C21 H21C 109.5 . .
C19 N8 C21 121.7(4) . .
C19 N8 C20 121.2(4) . .
C21 N8 C20 117.0(4) . .
N8 C20 H20A 109.5 . .
N8 C20 H20B 109.5 . .
H20A C20 H20B 109.5 . .
N8 C20 H20C 109.5 . .
H20A C20 H20C 109.5 . .
H20B C20 H20C 109.5 . .
O13 C19 N8 125.8(4) . .
O13 C19 H19 117.1 . .
N8 C19 H19 117.1 . .
C3 C4 C6 120.5(2) . .
C3 C4 C5 119.7(2) . .
C6 C4 C5 119.8(2) . .
C16 O9 Ce1 144.8(2) . .
O9 C16 N6 125.8(4) . .
O9 C16 H16 117.1 . .
N6 C16 H16 117.1 . .
C16 N6 C17 120.5(4) . .
C16 N6 C18 122.6(4) . .
C17 N6 C18 116.9(4) . .
N6 C17 H17A 109.5 . .
N6 C17 H17B 109.5 . .
H17A C17 H17B 109.5 . .
N6 C17 H17C 109.5 . .
H17A C17 H17C 109.5 . .
H17B C17 H17C 109.5 . .
C2 C8 C7 119.6(2) . .
C2 C8 H8 120.2 . .
C7 C8 H8 120.2 . .
O7 C10 N3 120.2(3) . .
O7 C10 C9 124.0(2) . .
N3 C10 C9 115.8(2) . .
O6 C11 N4 121.2(2) . .
O6 C11 N3 121.5(3) . .
N4 C11 N3 117.3(2) . .
C11 N4 C12 125.7(2) . .
C11 N4 H4N 117.1 . .
C12 N4 H4N 117.1 . .
O5 C12 N4 119.8(2) . .
O5 C12 C9 125.3(2) . .
N4 C12 C9 114.9(2) . .
C7 C6 C4 119.3(2) . .
C7 C6 H6 120.4 . .
C4 C6 H6 120.4 . .
C4 C3 C2 119.7(2) . .
C4 C3 H3 120.1 . .
C2 C3 H3 120.1 . .
C13 O8 Ce1 152.1(2) . .
O8 C13 N5 124.4(3) . .
O8 C13 H13 117.8 . .
N5 C13 H13 117.8 . .
C13 N5 C14 122.0(3) . .
C13 N5 C15 119.0(3) . .
C14 N5 C15 119.1(4) . .
N5 C14 H14A 109.5 . .
N5 C14 H14B 109.5 . .
H14A C14 H14B 109.5 . .
N5 C14 H14C 109.5 . .
H14A C14 H14C 109.5 . .
H14B C14 H14C 109.5 . .
N5 C15 H15A 109.5 . .
N5 C15 H15B 109.5 . .
H15A C15 H15B 109.5 . .
N5 C15 H15C 109.5 . .
H15A C15 H15C 109.5 . .
H15B C15 H15C 109.5 . .
N6 C18 H18A 109.5 . .
N6 C18 H18B 109.5 . .
H18A C18 H18B 109.5 . .
N6 C18 H18C 109.5 . .
H18A C18 H18C 109.5 . .
H18B C18 H18C 109.5 . .

loop_
_geom_bond_atom_site_label_1
_geom_bond_atom_site_label_2
_geom_bond_distance
_geom_bond_site_symmetry_2
Ce1 O1 2.3767(18) .
Ce1 O2 2.4384(18) 2_566
Ce1 O9 2.473(2) .
Ce1 O8 2.505(2) .
Ce1 O3 2.551(2) 1_655
Ce1 O4 2.5542(18) 1_655
Ce1 O6 2.595(2) 2_655
Ce1 O10 2.612(3) .
Ce1 O11 2.624(3) .
Ce1 C5 2.911(3) 1_655
O2 C1 1.247(3) .
O2 Ce1 2.4383(18) 2_566
O4 C5 1.271(3) .
O4 Ce1 2.5542(18) 1_455
O3 C5 1.248(3) .
O3 Ce1 2.551(2) 1_455
C5 C4 1.494(3) .
C5 Ce1 2.911(3) 1_455
O13 C19 1.230(4) .
O6 C11 1.227(3) .
O6 Ce1 2.595(2) 2_655
O10 N7 1.264(4) .
O12 N7 1.231(4) .
O11 N7 1.242(5) .
O1 C1 1.255(3) .
N1 N2 1.300(3) .
N1 C7 1.415(3) .
N1 H1N 0.8600 .
N2 C9 1.316(3) .
O7 C10 1.229(3) .
O5 C12 1.213(3) .
C1 C2 1.504(3) .
C2 C8 1.388(3) .
C2 C3 1.391(3) .
C7 C6 1.385(3) .
C7 C8 1.390(3) .
C9 C10 1.456(4) .
C9 C12 1.471(4) .
N3 C11 1.362(3) .
N3 C10 1.374(3) .
N3 H3N 0.8600 .
C21 N8 1.423(6) .
C21 H21A 0.9600 .
C21 H21B 0.9600 .
C21 H21C 0.9600 .
N8 C19 1.322(5) .
N8 C20 1.458(5) .
C20 H20A 0.9600 .
C20 H20B 0.9600 .
C20 H20C 0.9600 .
C19 H19 0.9300 .
C4 C3 1.385(4) .
C4 C6 1.396(3) .
O9 C16 1.214(4) .
C16 N6 1.301(4) .
C16 H16 0.9300 .
N6 C17 1.435(6) .
N6 C18 1.460(6) .
C17 H17A 0.9600 .
C17 H17B 0.9600 .
C17 H17C 0.9600 .
C8 H8 0.9300 .
C11 N4 1.358(3) .
N4 C12 1.385(3) .
N4 H4N 0.8600 .
C6 H6 0.9300 .
C3 H3 0.9300 .
O8 C13 1.227(4) .
C13 N5 1.304(4) .
C13 H13 0.9300 .
N5 C14 1.449(5) .
N5 C15 1.457(5) .
C14 H14A 0.9600 .
C14 H14B 0.9600 .
C14 H14C 0.9600 .
C15 H15A 0.9600 .
C15 H15B 0.9600 .
C15 H15C 0.9600 .
C18 H18A 0.9600 .
C18 H18B 0.9600 .
C18 H18C 0.9600 .

loop_
_geom_hbond_atom_site_label_D
_geom_hbond_atom_site_label_H
_geom_hbond_atom_site_label_A
_geom_hbond_distance_DH
_geom_hbond_distance_HA
_geom_hbond_distance_DA
_geom_hbond_angle_DHA
_geom_hbond_site_symmetry_A
N1 H1N O7 0.86 1.96 2.625(3) 133.8 .
N3 H3N O4 0.86 1.91 2.728(3) 159.2 2
C16 H16 O10 0.93 2.44 3.295(4) 153.8 2_566
N4 H4N O13 0.86 2.01 2.869(3) 173.0 2_755
C13 H13 O5 0.93 2.33 3.236(4) 163.0 .
C18 H18C O10 0.96 2.45 3.365(7) 158.3 2_566

loop_
_geom_torsion_atom_site_label_1
_geom_torsion_atom_site_label_2
_geom_torsion_atom_site_label_3
_geom_torsion_atom_site_label_4
_geom_torsion
_geom_torsion_site_symmetry_1
Ce1 O3 C5 O4 -7.6(3) 1_455
Ce1 O3 C5 C4 172.5(2) 1_455
Ce1 O4 C5 O3 7.6(3) 1_455
Ce1 O4 C5 C4 -172.6(2) 1_455
C7 N1 N2 C9 -175.4(2) .
Ce1 O11 N7 O12 -179.7(4) .
Ce1 O11 N7 O10 -0.6(4) .
Ce1 O10 N7 O12 179.7(4) .
Ce1 O10 N7 O11 0.6(4) .
Ce1 O2 C1 O1 51.7(4) 2_566
Ce1 O2 C1 C2 -127.5(2) 2_566
Ce1 O1 C1 O2 64.2(5) .
Ce1 O1 C1 C2 -116.6(4) .
O2 C1 C2 C8 -150.6(3) .
O1 C1 C2 C8 30.1(4) .
O2 C1 C2 C3 31.0(4) .
O1 C1 C2 C3 -148.2(3) .
N2 N1 C7 C6 -167.4(2) .
N2 N1 C7 C8 14.8(4) .
N1 N2 C9 C10 3.7(4) .
N1 N2 C9 C12 -178.7(2) .
C21 N8 C19 O13 -0.3(6) .
C20 N8 C19 O13 -178.1(4) .
O3 C5 C4 C3 7.8(4) .
O4 C5 C4 C3 -172.1(3) .
O3 C5 C4 C6 -173.4(3) .
O4 C5 C4 C6 6.7(4) .
Ce1 O9 C16 N6 143.7(3) .
O9 C16 N6 C17 -1.2(7) .
O9 C16 N6 C18 177.5(5) .
C3 C2 C8 C7 -2.3(4) .
C1 C2 C8 C7 179.4(2) .
C6 C7 C8 C2 3.4(4) .
N1 C7 C8 C2 -178.9(2) .
C11 N3 C10 O7 179.2(3) .
C11 N3 C10 C9 0.7(4) .
N2 C9 C10 O7 -3.7(5) .
C12 C9 C10 O7 178.8(3) .
N2 C9 C10 N3 174.8(3) .
C12 C9 C10 N3 -2.7(4) .
Ce1 O6 C11 N4 175.27(19) 2_655
Ce1 O6 C11 N3 -4.5(5) 2_655
C10 N3 C11 O6 -176.3(3) .
C10 N3 C11 N4 3.9(4) .
O6 C11 N4 C12 173.2(3) .
N3 C11 N4 C12 -7.0(4) .
C11 N4 C12 O5 -174.0(3) .
C11 N4 C12 C9 5.0(4) .
N2 C9 C12 O5 1.3(4) .
C10 C9 C12 O5 179.0(3) .
N2 C9 C12 N4 -177.6(2) .
C10 C9 C12 N4 0.1(4) .
C8 C7 C6 C4 -1.9(4) .
N1 C7 C6 C4 -179.7(2) .
C3 C4 C6 C7 -0.7(4) .
C5 C4 C6 C7 -179.5(2) .
C6 C4 C3 C2 1.7(4) .
C5 C4 C3 C2 -179.5(2) .
C8 C2 C3 C4 -0.2(4) .
C1 C2 C3 C4 178.1(2) .
Ce1 O8 C13 N5 -152.6(4) .
O8 C13 N5 C14 -176.9(5) .
O8 C13 N5 C15 2.1(7) .
